data_7042345
loop_
_publ_author_name
'Solomatina, Anastasia I.'
'Aleksandrova, Irina O.'
'Karttunen, Antti J.'
'Tunik, Sergey P.'
'Koshevoy, Igor O.'

_publ_section_title
;
 Dibenzothiophene-platinated complexes: probing the effect of ancillary
 ligands on the photophysical performance.
;
_journal_issue 12
_journal_name_full 'Dalton transactions (Cambridge, England : 2003)'
_journal_page_first 3895
_journal_page_last 3905
_journal_paper_doi 10.1039/c7dt00349h
_journal_volume 46
_journal_year 2017
_chemical_formula_moiety 'C23 H22 Cl N4 P Pt S, C H2 Cl2'
_chemical_formula_sum 'C24 H24 Cl3 N4 P Pt S'
_chemical_formula_weight 732.94
_space_group_crystal_system orthorhombic
_space_group_IT_number 43
_space_group_name_Hall 'F 2 -2d'
_space_group_name_H-M_alt 'F d d 2'
_symmetry_space_group_name_Hall 'F 2 -2d'
_symmetry_space_group_name_H-M 'F d d 2'
_atom_sites_solution_hydrogens geom
_audit_creation_method SHELXL-2014/7
_audit_update_record
;
2017-01-27 deposited with the CCDC.
2017-02-22 downloaded from the CCDC.
;
_cell_angle_alpha 90
_cell_angle_beta 90
_cell_angle_gamma 90
_cell_formula_units_Z 16
_cell_length_a 22.8514(7)
_cell_length_b 72.360(2)
_cell_length_c 5.8722(2)
_cell_measurement_reflns_used 9944
_cell_measurement_temperature 120(2)
_cell_measurement_theta_max 29.84
_cell_measurement_theta_min 2.25
_cell_volume 9709.8(5)
_computing_cell_refinement 'SAINT (Bruker AXS, 2009)'
_computing_data_collection 'APEX2 (Bruker AXS, 2010)'
_computing_data_reduction 'SAINT (Bruker AXS, 2009)'
_computing_molecular_graphics 'Diamond v.4.03 (Brandenburg, 2014)'
_computing_publication_material 'SHELXL-2014 (Sheldrick, 2014)'
_computing_structure_refinement 'SHELXL-2014/7 (Sheldrick, 2014)'
_computing_structure_solution 'SHELXS-2014 (Sheldrick, 2014)'
_diffrn_ambient_temperature 120(2)
_diffrn_detector_area_resol_mean 16
_diffrn_measured_fraction_theta_full 1.000
_diffrn_measured_fraction_theta_max 1.000
_diffrn_measurement_device '62mm x 62mm CCD camera on \k-goniostat'
_diffrn_measurement_device_type 'Bruker KAPPA APEX II DUO CCD'
_diffrn_measurement_method '\f scans and \w scans with \k offset'
_diffrn_radiation_monochromator 'curved graphite crystal'
_diffrn_radiation_type MoK\a
_diffrn_radiation_wavelength 0.71073
_diffrn_reflns_av_R_equivalents 0.0600
_diffrn_reflns_av_unetI/netI 0.0465
_diffrn_reflns_Laue_measured_fraction_full 1.000
_diffrn_reflns_Laue_measured_fraction_max 1.000
_diffrn_reflns_limit_h_max 28
_diffrn_reflns_limit_h_min -28
_diffrn_reflns_limit_k_max 88
_diffrn_reflns_limit_k_min -92
_diffrn_reflns_limit_l_max 7
_diffrn_reflns_limit_l_min -7
_diffrn_reflns_number 36977
_diffrn_reflns_point_group_measured_fraction_full 1.000
_diffrn_reflns_point_group_measured_fraction_max 1.000
_diffrn_reflns_theta_full 25.242
_diffrn_reflns_theta_max 26.995
_diffrn_reflns_theta_min 1.869
_exptl_absorpt_coefficient_mu 6.286
_exptl_absorpt_correction_T_max 0.808
_exptl_absorpt_correction_T_min 0.628
_exptl_absorpt_correction_type numerical
_exptl_absorpt_process_details 'SADABS (Sheldrick, 2008)'
_exptl_crystal_colour yellow
_exptl_crystal_density_diffrn 2.006
_exptl_crystal_description needle
_exptl_crystal_F_000 5696
_exptl_crystal_preparation ', Luminescent'
_exptl_crystal_size_max 0.146
_exptl_crystal_size_mid 0.063
_exptl_crystal_size_min 0.034
_refine_diff_density_max 0.935
_refine_diff_density_min -1.237
_refine_diff_density_rms 0.113
_refine_ls_abs_structure_details
;
 Refined as an inversion twin.
;
_refine_ls_abs_structure_Flack 0.004(7)
_refine_ls_extinction_method none
_refine_ls_goodness_of_fit_ref 1.055
_refine_ls_hydrogen_treatment constr
_refine_ls_matrix_type full
_refine_ls_number_parameters 308
_refine_ls_number_reflns 5312
_refine_ls_number_restraints 1
_refine_ls_restrained_S_all 1.055
_refine_ls_R_factor_all 0.0321
_refine_ls_R_factor_gt 0.0256
_refine_ls_shift/su_max 0.002
_refine_ls_shift/su_mean 0.000
_refine_ls_structure_factor_coef Fsqd
_refine_ls_weighting_details 'w=1/[\s^2^(Fo^2^)+(0.0027P)^2^+9.2935P] where P=(Fo^2^+2Fc^2^)/3'
_refine_ls_weighting_scheme calc
_refine_ls_wR_factor_gt 0.0442
_refine_ls_wR_factor_ref 0.0453
_reflns_Friedel_coverage 0.818
_reflns_Friedel_fraction_full 1.000
_reflns_Friedel_fraction_max 1.000
_reflns_number_gt 4817
_reflns_number_total 5312
_reflns_threshold_expression 'I > 2\s(I)'
_cod_data_source_file c7dt00349h3.cif
_cod_data_source_block 6
_cod_depositor_comments 'Adding full bibliography for 7042345--7042354.cif.'
_cod_original_cell_volume 9709.9(5)
_cod_database_code 7042345
_shelx_shelxl_version_number 2014/7
_shelx_space_group_comment
;
The symmetry employed for this shelxl refinement is uniquely defined
by the following loop, which should always be used as a source of
symmetry information in preference to the above space-group names.
They are only intended as comments.
;
_shelx_estimated_absorpt_t_min 0.461
_shelx_estimated_absorpt_t_max 0.815

loop_
_space_group_symop_operation_xyz
'x, y, z'
'-x, -y, z'
'x+1/4, -y+1/4, z+1/4'
'-x+1/4, y+1/4, z+1/4'
'x, y+1/2, z+1/2'
'-x, -y+1/2, z+1/2'
'x+1/4, -y+3/4, z+3/4'
'-x+1/4, y+3/4, z+3/4'
'x+1/2, y, z+1/2'
'-x+1/2, -y, z+1/2'
'x+3/4, -y+1/4, z+3/4'
'-x+3/4, y+1/4, z+3/4'
'x+1/2, y+1/2, z'
'-x+1/2, -y+1/2, z'
'x+3/4, -y+3/4, z+1/4'
'-x+3/4, y+3/4, z+1/4'

loop_
_atom_site_label
_atom_site_type_symbol
_atom_site_fract_x
_atom_site_fract_y
_atom_site_fract_z
_atom_site_U_iso_or_equiv
_atom_site_adp_type
_atom_site_occupancy
_atom_site_site_symmetry_order
_atom_site_calc_flag
_atom_site_refinement_flags_posn
_atom_site_refinement_flags_adp
C1 C 0.1903(3) 0.19771(8) 0.7216(11) 0.0120(14) Uani 1 1 d . .
C2 C 0.1499(3) 0.19872(8) 0.9019(12) 0.0154(14) Uani 1 1 d . .
H2 H 0.1464 0.1885 1.0020 0.018 Uiso 1 1 calc R U
C3 C 0.1150(2) 0.21413(8) 0.9390(14) 0.0143(13) Uani 1 1 d . .
H3 H 0.0887 0.2144 1.0643 0.017 Uiso 1 1 calc R U
C4 C 0.1188(3) 0.22932(9) 0.7897(11) 0.0130(14) Uani 1 1 d . .
C5 C 0.1569(3) 0.22829(8) 0.6045(11) 0.0134(14) Uani 1 1 d . .
C6 C 0.1938(3) 0.21277(9) 0.5668(11) 0.0128(14) Uani 1 1 d . .
C7 C 0.0880(3) 0.24701(8) 0.8042(12) 0.0120(14) Uani 1 1 d . .
C8 C 0.1023(3) 0.25863(10) 0.6198(12) 0.0161(16) Uani 1 1 d . .
C9 C 0.0780(3) 0.27594(9) 0.5953(12) 0.0190(16) Uani 1 1 d . .
H9 H 0.0881 0.2835 0.4692 0.023 Uiso 1 1 calc R U
C10 C 0.0390(3) 0.28202(9) 0.7555(12) 0.0198(16) Uani 1 1 d . .
H10 H 0.0215 0.2938 0.7390 0.024 Uiso 1 1 calc R U
C11 C 0.0247(3) 0.27099(8) 0.9441(16) 0.0217(15) Uani 1 1 d . .
H11 H -0.0016 0.2755 1.0561 0.026 Uiso 1 1 calc R U
C12 C 0.0485(3) 0.25359(8) 0.9677(12) 0.0168(15) Uani 1 1 d . .
H12 H 0.0381 0.2461 1.0942 0.020 Uiso 1 1 calc R U
C13 C 0.2384(3) 0.21179(9) 0.3903(12) 0.0152(15) Uani 1 1 d . .
C14 C 0.2445(3) 0.22283(8) 0.1998(18) 0.0164(14) Uani 1 1 d . .
H14 H 0.2173 0.2325 0.1737 0.020 Uiso 1 1 calc R U
C15 C 0.2895(3) 0.22002(10) 0.0468(12) 0.0211(17) Uani 1 1 d . .
H15 H 0.2937 0.2278 -0.0825 0.025 Uiso 1 1 calc R U
C16 C 0.3285(3) 0.20553(10) 0.0856(12) 0.0207(17) Uani 1 1 d . .
H16 H 0.3597 0.2032 -0.0173 0.025 Uiso 1 1 calc R U
C17 C 0.3210(3) 0.19468(10) 0.2761(12) 0.0194(16) Uani 1 1 d . .
H17 H 0.3473 0.1847 0.3029 0.023 Uiso 1 1 calc R U
C18 C 0.2467(3) 0.13329(8) 0.8272(10) 0.0125(13) Uani 1 1 d . .
H18A H 0.2465 0.1308 0.6613 0.015 Uiso 1 1 calc R U
H18B H 0.2880 0.1333 0.8787 0.015 Uiso 1 1 calc R U
C19 C 0.1370(3) 0.15051(8) 0.8186(11) 0.0133(14) Uani 1 1 d . .
H19A H 0.1118 0.1610 0.8642 0.016 Uiso 1 1 calc R U
H19B H 0.1323 0.1486 0.6526 0.016 Uiso 1 1 calc R U
C20 C 0.2124(3) 0.15482(8) 1.1936(12) 0.0148(13) Uani 1 1 d . .
H20A H 0.2528 0.1553 1.2539 0.018 Uiso 1 1 calc R U
H20B H 0.1907 0.1656 1.2550 0.018 Uiso 1 1 calc R U
C21 C 0.2161(3) 0.12122(8) 1.1930(13) 0.0148(13) Uani 1 1 d . .
H21A H 0.1995 0.1102 1.2683 0.018 Uiso 1 1 calc R U
H21B H 0.2574 0.1224 1.2423 0.018 Uiso 1 1 calc R U
C22 C 0.1529(3) 0.11756(9) 0.8737(11) 0.0142(15) Uani 1 1 d . .
H22A H 0.1515 0.1162 0.7060 0.017 Uiso 1 1 calc R U
H22B H 0.1348 0.1064 0.9410 0.017 Uiso 1 1 calc R U
C23 C 0.1234(2) 0.13622(9) 1.1853(14) 0.0166(13) Uani 1 1 d . .
H23A H 0.1039 0.1257 1.2616 0.020 Uiso 1 1 calc R U
H23B H 0.1021 0.1476 1.2294 0.020 Uiso 1 1 calc R U
C24 C 0.0014(4) 0.32816(11) 1.0175(15) 0.037(2) Uani 1 1 d . .
H24A H 0.0337 0.3261 0.9079 0.045 Uiso 1 1 calc R U
H24B H -0.0049 0.3416 1.0319 0.045 Uiso 1 1 calc R U
N1 N 0.2775(2) 0.19781(6) 0.4250(10) 0.0138(11) Uani 1 1 d . .
N2 N 0.1180(2) 0.13380(7) 0.9391(11) 0.0132(11) Uani 1 1 d . .
N3 N 0.2148(2) 0.11838(6) 0.9453(10) 0.0132(11) Uani 1 1 d . .
N4 N 0.1839(2) 0.13754(8) 1.2707(9) 0.0147(12) Uani 1 1 d . .
P6 P 0.21444(7) 0.15627(2) 0.8806(3) 0.0106(4) Uani 1 1 d . .
S1 S 0.15406(7) 0.24848(2) 0.4396(3) 0.0195(4) Uani 1 1 d . .
Pt1 Pt 0.25435(2) 0.17913(2) 0.68242(6) 0.01179(6) Uani 1 1 d . .
Cl1 Cl 0.34520(7) 0.16256(2) 0.6521(4) 0.0226(4) Uani 1 1 d . .
Cl2 Cl -0.06318(8) 0.31754(2) 0.9137(4) 0.0325(4) Uani 1 1 d . .
Cl3 Cl 0.02109(11) 0.31894(3) 1.2852(4) 0.0516(7) Uani 1 1 d . .

loop_
_atom_site_aniso_label
_atom_site_aniso_U_11
_atom_site_aniso_U_22
_atom_site_aniso_U_33
_atom_site_aniso_U_23
_atom_site_aniso_U_13
_atom_site_aniso_U_12
C1 0.014(3) 0.015(3) 0.006(4) 0.001(3) -0.002(3) -0.004(2)
C2 0.018(3) 0.008(3) 0.019(4) 0.000(3) -0.002(3) -0.005(2)
C3 0.014(3) 0.016(3) 0.013(3) 0.001(3) 0.006(3) -0.002(2)
C4 0.015(3) 0.008(3) 0.016(4) -0.002(3) -0.003(3) -0.005(3)
C5 0.012(3) 0.013(3) 0.015(4) 0.001(3) -0.001(3) -0.006(3)
C6 0.017(4) 0.011(3) 0.010(4) -0.002(3) -0.004(3) -0.003(3)
C7 0.015(3) 0.003(3) 0.018(4) -0.001(3) -0.001(3) -0.003(3)
C8 0.018(3) 0.014(4) 0.016(4) -0.004(3) -0.001(3) -0.003(3)
C9 0.020(4) 0.017(4) 0.020(4) 0.006(3) -0.002(3) -0.003(3)
C10 0.021(4) 0.007(3) 0.031(5) -0.002(3) -0.005(3) 0.000(3)
C11 0.018(3) 0.021(3) 0.026(4) -0.002(4) 0.005(4) 0.000(3)
C12 0.018(3) 0.014(3) 0.018(4) 0.001(3) -0.002(3) -0.003(3)
C13 0.011(3) 0.017(3) 0.017(4) -0.006(3) -0.001(3) -0.009(2)
C14 0.018(3) 0.021(3) 0.011(4) 0.000(4) -0.001(3) -0.006(3)
C15 0.027(4) 0.023(4) 0.014(4) -0.002(3) 0.003(3) -0.013(3)
C16 0.015(4) 0.030(4) 0.017(4) -0.006(3) 0.002(3) -0.008(3)
C17 0.013(3) 0.024(4) 0.021(4) -0.005(3) 0.003(3) -0.005(3)
C18 0.012(3) 0.015(3) 0.010(3) -0.001(3) 0.003(3) -0.001(3)
C19 0.012(3) 0.013(3) 0.015(4) -0.001(3) -0.002(3) 0.003(3)
C20 0.015(3) 0.019(3) 0.010(3) -0.003(3) 0.001(3) -0.002(2)
C21 0.014(3) 0.018(3) 0.012(3) 0.003(3) 0.001(3) -0.001(2)
C22 0.019(3) 0.015(3) 0.008(4) -0.004(3) 0.000(3) -0.002(3)
C23 0.013(3) 0.019(3) 0.018(4) 0.001(4) 0.006(4) 0.000(2)
C24 0.036(5) 0.026(4) 0.050(6) -0.002(4) -0.005(5) -0.003(4)
N1 0.014(3) 0.016(3) 0.011(3) -0.004(3) 0.003(3) -0.004(2)
N2 0.011(2) 0.017(3) 0.011(3) 0.001(3) -0.001(3) -0.0034(19)
N3 0.015(3) 0.014(3) 0.010(3) 0.002(3) 0.001(3) 0.000(2)
N4 0.014(3) 0.022(3) 0.008(3) -0.001(2) 0.002(2) -0.002(2)
P6 0.0116(8) 0.0119(8) 0.0083(9) -0.0007(7) 0.0009(6) -0.0004(6)
S1 0.0230(9) 0.0168(8) 0.0188(9) 0.0065(11) 0.0057(8) 0.0001(6)
Pt1 0.00951(10) 0.01344(10) 0.01243(10) -0.00183(16) 0.00283(11) -0.00159(11)
Cl1 0.0169(8) 0.0200(8) 0.0308(11) 0.0027(9) 0.0084(8) 0.0039(6)
Cl2 0.0296(9) 0.0299(9) 0.0380(12) -0.0099(11) -0.0071(10) 0.0052(7)
Cl3 0.0545(15) 0.0429(14) 0.0574(16) 0.0017(12) -0.0302(12) 0.0036(11)

loop_
_atom_type_symbol
_atom_type_description
_atom_type_scat_dispersion_real
_atom_type_scat_dispersion_imag
_atom_type_scat_source
C C 0.0033 0.0016 'International Tables Vol C Tables 4.2.6.8 and 6.1.1.4'
H H 0.0000 0.0000 'International Tables Vol C Tables 4.2.6.8 and 6.1.1.4'
N N 0.0061 0.0033 'International Tables Vol C Tables 4.2.6.8 and 6.1.1.4'
P P 0.1023 0.0942 'International Tables Vol C Tables 4.2.6.8 and 6.1.1.4'
S S 0.1246 0.1234 'International Tables Vol C Tables 4.2.6.8 and 6.1.1.4'
Pt Pt -1.7033 8.3905 'International Tables Vol C Tables 4.2.6.8 and 6.1.1.4'
Cl Cl 0.1484 0.1585 'International Tables Vol C Tables 4.2.6.8 and 6.1.1.4'

loop_
_geom_angle_atom_site_label_1
_geom_angle_atom_site_label_2
_geom_angle_atom_site_label_3
_geom_angle
C2 C1 C6 118.6(6)
C2 C1 Pt1 127.0(5)
C6 C1 Pt1 113.6(5)
C3 C2 C1 122.5(6)
C3 C2 H2 118.8
C1 C2 H2 118.8
C2 C3 C4 119.6(6)
C2 C3 H3 120.2
C4 C3 H3 120.2
C5 C4 C3 118.8(6)
C5 C4 C7 113.1(6)
C3 C4 C7 128.1(6)
C4 C5 C6 122.2(6)
C4 C5 S1 111.2(5)
C6 C5 S1 126.5(5)
C1 C6 C5 118.2(6)
C1 C6 C13 117.2(6)
C5 C6 C13 124.4(6)
C12 C7 C8 118.2(6)
C12 C7 C4 130.3(6)
C8 C7 C4 111.5(6)
C9 C8 C7 122.0(7)
C9 C8 S1 126.3(6)
C7 C8 S1 111.7(5)
C10 C9 C8 118.9(6)
C10 C9 H9 120.6
C8 C9 H9 120.6
C9 C10 C11 120.8(6)
C9 C10 H10 119.6
C11 C10 H10 119.6
C12 C11 C10 120.4(7)
C12 C11 H11 119.8
C10 C11 H11 119.8
C11 C12 C7 119.7(7)
C11 C12 H12 120.1
C7 C12 H12 120.1
N1 C13 C14 118.9(6)
N1 C13 C6 112.8(6)
C14 C13 C6 128.3(6)
C15 C14 C13 121.2(6)
C15 C14 H14 119.4
C13 C14 H14 119.4
C14 C15 C16 118.7(7)
C14 C15 H15 120.6
C16 C15 H15 120.6
C17 C16 C15 118.7(7)
C17 C16 H16 120.6
C15 C16 H16 120.6
N1 C17 C16 121.7(7)
N1 C17 H17 119.2
C16 C17 H17 119.2
N3 C18 P6 112.4(4)
N3 C18 H18A 109.1
P6 C18 H18A 109.1
N3 C18 H18B 109.1
P6 C18 H18B 109.1
H18A C18 H18B 107.8
N2 C19 P6 111.9(4)
N2 C19 H19A 109.2
P6 C19 H19A 109.2
N2 C19 H19B 109.2
P6 C19 H19B 109.2
H19A C19 H19B 107.9
N4 C20 P6 111.4(4)
N4 C20 H20A 109.4
P6 C20 H20A 109.4
N4 C20 H20B 109.4
P6 C20 H20B 109.4
H20A C20 H20B 108.0
N4 C21 N3 114.3(5)
N4 C21 H21A 108.7
N3 C21 H21A 108.7
N4 C21 H21B 108.7
N3 C21 H21B 108.7
H21A C21 H21B 107.6
N2 C22 N3 114.4(5)
N2 C22 H22A 108.7
N3 C22 H22A 108.7
N2 C22 H22B 108.7
N3 C22 H22B 108.7
H22A C22 H22B 107.6
N2 C23 N4 115.1(5)
N2 C23 H23A 108.5
N4 C23 H23A 108.5
N2 C23 H23B 108.5
N4 C23 H23B 108.5
H23A C23 H23B 107.5
Cl3 C24 Cl2 110.8(4)
Cl3 C24 H24A 109.5
Cl2 C24 H24A 109.5
Cl3 C24 H24B 109.5
Cl2 C24 H24B 109.5
H24A C24 H24B 108.1
C17 N1 C13 120.8(6)
C17 N1 Pt1 123.2(5)
C13 N1 Pt1 114.9(4)
C23 N2 C19 110.7(5)
C23 N2 C22 108.0(5)
C19 N2 C22 111.8(5)
C21 N3 C18 110.6(5)
C21 N3 C22 107.9(5)
C18 N3 C22 111.6(5)
C21 N4 C23 108.3(5)
C21 N4 C20 111.4(5)
C23 N4 C20 111.3(5)
C20 P6 C18 97.4(3)
C20 P6 C19 99.2(3)
C18 P6 C19 98.4(3)
C20 P6 Pt1 125.2(2)
C18 P6 Pt1 114.7(2)
C19 P6 Pt1 117.2(2)
C8 S1 C5 92.4(3)
C1 Pt1 N1 80.4(2)
C1 Pt1 P6 98.07(18)
N1 Pt1 P6 164.36(15)
C1 Pt1 Cl1 167.24(17)
N1 Pt1 Cl1 92.90(14)
P6 Pt1 Cl1 91.27(6)

loop_
_geom_bond_atom_site_label_1
_geom_bond_atom_site_label_2
_geom_bond_distance
C1 C2 1.407(9)
C1 C6 1.421(9)
C1 Pt1 2.001(6)
C2 C3 1.388(8)
C2 H2 0.9500
C3 C4 1.409(9)
C3 H3 0.9500
C4 C5 1.396(9)
C4 C7 1.463(8)
C5 C6 1.421(9)
C5 S1 1.753(6)
C6 C13 1.455(9)
C7 C12 1.402(9)
C7 C8 1.409(9)
C8 C9 1.378(9)
C8 S1 1.749(7)
C9 C10 1.368(9)
C9 H9 0.9500
C10 C11 1.404(11)
C10 H10 0.9500
C11 C12 1.379(8)
C11 H11 0.9500
C12 H12 0.9500
C13 N1 1.364(8)
C13 C14 1.382(11)
C14 C15 1.379(11)
C14 H14 0.9500
C15 C16 1.396(10)
C15 H15 0.9500
C16 C17 1.377(9)
C16 H16 0.9500
C17 N1 1.344(8)
C17 H17 0.9500
C18 N3 1.476(8)
C18 P6 1.846(6)
C18 H18A 0.9900
C18 H18B 0.9900
C19 N2 1.467(8)
C19 P6 1.853(6)
C19 H19A 0.9900
C19 H19B 0.9900
C20 N4 1.480(8)
C20 P6 1.842(7)
C20 H20A 0.9900
C20 H20B 0.9900
C21 N4 1.464(8)
C21 N3 1.470(10)
C21 H21A 0.9900
C21 H21B 0.9900
C22 N2 1.471(8)
C22 N3 1.476(8)
C22 H22A 0.9900
C22 H22B 0.9900
C23 N2 1.462(10)
C23 N4 1.475(8)
C23 H23A 0.9900
C23 H23B 0.9900
C24 Cl3 1.766(9)
C24 Cl2 1.773(8)
C24 H24A 0.9900
C24 H24B 0.9900
N1 Pt1 2.096(6)
P6 Pt1 2.2184(16)
Pt1 Cl1 2.4038(15)
